data_7713548
loop_
_publ_author_name
'Nesterenko, Sergey N.'
'Tursina, Anna'
'Kuznetsov, Alexey N.'

_publ_section_title
;
 Extending interstitial tetrelides into carbides: synthesis, crystal, and
 electronic structure of RE2Co2AlC (RE=La, Pr, Nd)
;
_journal_name_full 'Dalton Transactions'
_journal_paper_doi 10.1039/D3DT01877F
_journal_year 2023
_chemical_formula_sum 'C Al Co2 La2'
_chemical_formula_weight 434.67
_space_group_crystal_system orthorhombic
_space_group_IT_number 71
_space_group_name_Hall '-I 2 2'
_space_group_name_H-M_alt 'I m m m'
_audit_creation_method SHELXL-2018/3
_audit_update_record
;
2022-02-22 deposited with the CCDC.	2023-07-21 downloaded from the CCDC.
;
_cell_angle_alpha 90
_cell_angle_beta 90
_cell_angle_gamma 90
_cell_formula_units_Z 2
_cell_length_a 4.1841(11)
_cell_length_b 6.1161(15)
_cell_length_c 9.091(2)
_cell_measurement_reflns_used 25
_cell_measurement_temperature 293(2)
_cell_measurement_theta_max 14.28
_cell_measurement_theta_min 9.46
_cell_volume 232.64(10)
_computing_structure_refinement 'SHELXL-2018/3 (Sheldrick, 2018)'
_diffrn_ambient_temperature 293(2)
_diffrn_measured_fraction_theta_full 1.000
_diffrn_measured_fraction_theta_max 1.000
_diffrn_measurement_device_type 'Enraf-Nonius CAD4'
_diffrn_radiation_type AgK\a
_diffrn_radiation_wavelength 0.56087
_diffrn_reflns_av_R_equivalents 0.0288
_diffrn_reflns_av_unetI/netI 0.0281
_diffrn_reflns_Laue_measured_fraction_full 1.000
_diffrn_reflns_Laue_measured_fraction_max 1.000
_diffrn_reflns_limit_h_max 7
_diffrn_reflns_limit_h_min -1
_diffrn_reflns_limit_k_max 10
_diffrn_reflns_limit_k_min -2
_diffrn_reflns_limit_l_max 16
_diffrn_reflns_limit_l_min -3
_diffrn_reflns_number 765
_diffrn_reflns_point_group_measured_fraction_full 1.000
_diffrn_reflns_point_group_measured_fraction_max 1.000
_diffrn_reflns_theta_full 19.665
_diffrn_reflns_theta_max 29.855
_diffrn_reflns_theta_min 3.168
_exptl_absorpt_coefficient_mu 13.104
_exptl_absorpt_correction_T_max 0.9966
_exptl_absorpt_correction_T_min 0.5252
_exptl_absorpt_correction_type psi-scan
_exptl_absorpt_process_details 'WinGX (Farrugia, 1998)'
_exptl_crystal_colour metallic_grey
_exptl_crystal_density_diffrn 6.205
_exptl_crystal_description prism
_exptl_crystal_F_000 374
_exptl_crystal_size_max 0.3
_exptl_crystal_size_mid 0.1
_exptl_crystal_size_min 0.03
_refine_diff_density_max 1.523
_refine_diff_density_min -1.977
_refine_diff_density_rms 0.306
_refine_ls_extinction_coef 0.0162(13)
_refine_ls_extinction_expression Fc^*^=kFc[1+0.001xFc^2^\l^3^/sin(2\q)]^-1/4^
_refine_ls_extinction_method 'SHELXL-2018/3 (Sheldrick 2018)'
_refine_ls_goodness_of_fit_ref 1.111
_refine_ls_hydrogen_treatment undef
_refine_ls_matrix_type full
_refine_ls_number_parameters 16
_refine_ls_number_reflns 420
_refine_ls_number_restraints 0
_refine_ls_restrained_S_all 1.111
_refine_ls_R_factor_all 0.0216
_refine_ls_R_factor_gt 0.0184
_refine_ls_shift/su_max 0.000
_refine_ls_shift/su_mean 0.000
_refine_ls_structure_factor_coef Fsqd
_refine_ls_weighting_details 'w=1/[\s^2^(Fo^2^)+(0.0221P)^2^+0.1278P] where P=(Fo^2^+2Fc^2^)/3'
_refine_ls_weighting_scheme calc
_refine_ls_wR_factor_gt 0.0460
_refine_ls_wR_factor_ref 0.0469
_reflns_Friedel_coverage 0.000
_reflns_number_gt 385
_reflns_number_total 420
_reflns_threshold_expression 'I > 2\s(I)'
_cod_data_source_file d3dt01877f2.cif
_cod_data_source_block La2Co2AlC
_cod_original_cell_volume 232.65(10)
_cod_database_code 7713548
_shelx_shelxl_version_number 2018/3
_shelx_space_group_comment
;
The symmetry employed for this shelxl refinement is uniquely defined
by the following loop, which should always be used as a source of
symmetry information in preference to the above space-group names.
They are only intended as comments.
;

loop_
_space_group_symop_operation_xyz
'x, y, z'
'-x, -y, z'
'x, -y, -z'
'-x, y, -z'
'x+1/2, y+1/2, z+1/2'
'-x+1/2, -y+1/2, z+1/2'
'x+1/2, -y+1/2, -z+1/2'
'-x+1/2, y+1/2, -z+1/2'
'-x, -y, -z'
'x, y, -z'
'-x, y, z'
'x, -y, z'
'-x+1/2, -y+1/2, -z+1/2'
'x+1/2, y+1/2, -z+1/2'
'-x+1/2, y+1/2, z+1/2'
'x+1/2, -y+1/2, z+1/2'

loop_
_atom_site_label
_atom_site_type_symbol
_atom_site_fract_x
_atom_site_fract_y
_atom_site_fract_z
_atom_site_U_iso_or_equiv
_atom_site_adp_type
_atom_site_occupancy
_atom_site_site_symmetry_order
_atom_site_calc_flag
_atom_site_refinement_flags_posn
_atom_site_refinement_flags_adp
_atom_site_refinement_flags_occupancy
_atom_site_disorder_assembly
_atom_site_disorder_group
La1 La 0.500000 0.000000 0.18923(3) 0.00889(9) Uani 1 4 d S T P . .
Co2 Co 0.000000 0.29332(10) 0.000000 0.00923(12) Uani 1 4 d S T P . .
Al3 Al 0.500000 0.500000 0.000000 0.0092(3) Uani 1 8 d S T P . .
C4 C 0.000000 0.000000 0.000000 0.0098(9) Uani 1 8 d S T P . .

loop_
_atom_site_aniso_label
_atom_site_aniso_U_11
_atom_site_aniso_U_22
_atom_site_aniso_U_33
_atom_site_aniso_U_23
_atom_site_aniso_U_13
_atom_site_aniso_U_12
La1 0.00856(11) 0.00985(12) 0.00824(12) 0.000 0.000 0.000
Co2 0.0080(2) 0.0074(2) 0.0123(2) 0.000 0.000 0.000
Al3 0.0082(6) 0.0083(7) 0.0109(8) 0.000 0.000 0.000
C4 0.0070(17) 0.0080(19) 0.014(2) 0.000 0.000 0.000

loop_
_atom_type_symbol
_atom_type_description
_atom_type_scat_dispersion_real
_atom_type_scat_dispersion_imag
_atom_type_scat_source
Al Al 0.0406 0.0313 'International Tables Vol C Tables 4.2.6.8 and 6.1.1.4'
Co Co 0.3050 0.6296 'International Tables Vol C Tables 4.2.6.8 and 6.1.1.4'
La La -0.6411 1.6148 'International Tables Vol C Tables 4.2.6.8 and 6.1.1.4'
C C 0.0015 0.0009 'International Tables Vol C Tables 4.2.6.8 and 6.1.1.4'

loop_
_geom_angle_atom_site_label_1
_geom_angle_atom_site_label_2
_geom_angle_atom_site_label_3
_geom_angle
_geom_angle_site_symmetry_1
_geom_angle_site_symmetry_3
_geom_angle_publ_flag
C4 La1 C4 101.14(2) . 1_655 ?
C4 La1 Co2 125.434(11) . 13 ?
C4 La1 Co2 125.434(11) 1_655 13 ?
C4 La1 Co2 125.434(11) . 5_545 ?
C4 La1 Co2 125.434(11) 1_655 5_545 ?
Co2 La1 Co2 48.21(3) 13 5_545 ?
C4 La1 Co2 33.517(12) . 9 ?
C4 La1 Co2 99.267(18) 1_655 9 ?
Co2 La1 Co2 135.144(10) 13 9 ?
Co2 La1 Co2 104.942(13) 5_545 9 ?
C4 La1 Co2 99.267(18) . 1_655 ?
C4 La1 Co2 33.517(12) 1_655 1_655 ?
Co2 La1 Co2 104.942(13) 13 1_655 ?
Co2 La1 Co2 135.144(10) 5_545 1_655 ?
Co2 La1 Co2 116.051(19) 9 1_655 ?
C4 La1 Co2 99.267(18) . 9_655 ?
C4 La1 Co2 33.517(12) 1_655 9_655 ?
Co2 La1 Co2 135.144(10) 13 9_655 ?
Co2 La1 Co2 104.942(13) 5_545 9_655 ?
Co2 La1 Co2 80.17(2) 9 9_655 ?
Co2 La1 Co2 67.03(2) 1_655 9_655 ?
C4 La1 Co2 33.517(12) . . ?
C4 La1 Co2 99.267(18) 1_655 . ?
Co2 La1 Co2 104.942(14) 13 . ?
Co2 La1 Co2 135.144(10) 5_545 . ?
Co2 La1 Co2 67.03(2) 9 . ?
Co2 La1 Co2 80.17(2) 1_655 . ?
Co2 La1 Co2 116.051(19) 9_655 . ?
C4 La1 La1 50.568(10) . 9_655 ?
C4 La1 La1 50.568(11) 1_655 9_655 ?
Co2 La1 La1 155.895(13) 13 9_655 ?
Co2 La1 La1 155.895(13) 5_545 9_655 ?
Co2 La1 La1 58.026(9) 9 9_655 ?
Co2 La1 La1 58.026(9) 1_655 9_655 ?
Co2 La1 La1 58.026(9) 9_655 9_655 ?
Co2 La1 La1 58.026(9) . 9_655 ?
C4 La1 Al3 165.950(6) . 5_545 ?
C4 La1 Al3 92.91(2) 1_655 5_545 ?
Co2 La1 Al3 42.813(12) 13 5_545 ?
Co2 La1 Al3 42.813(12) 5_545 5_545 ?
Co2 La1 Al3 143.977(12) 9 5_545 ?
Co2 La1 Al3 92.428(16) 1_655 5_545 ?
Co2 La1 Al3 92.428(17) 9_655 5_545 ?
Co2 La1 Al3 143.977(12) . 5_545 ?
La1 La1 Al3 143.481(10) 9_655 5_545 ?
C4 La1 Al3 92.913(19) . 5_445 ?
C4 La1 Al3 165.950(6) 1_655 5_445 ?
Co2 La1 Al3 42.813(12) 13 5_445 ?
Co2 La1 Al3 42.813(12) 5_545 5_445 ?
Co2 La1 Al3 92.428(17) 9 5_445 ?
Co2 La1 Al3 143.977(11) 1_655 5_445 ?
Co2 La1 Al3 143.977(12) 9_655 5_445 ?
Co2 La1 Al3 92.428(17) . 5_445 ?
La1 La1 Al3 143.481(10) 9_655 5_445 ?
Al3 La1 Al3 73.04(2) 5_545 5_445 ?
C4 La1 Al3 71.855(9) . 1_545 ?
C4 La1 Al3 71.855(8) 1_655 1_545 ?
Co2 La1 Al3 143.466(12) 13 1_545 ?
Co2 La1 Al3 95.256(18) 5_545 1_545 ?
Co2 La1 Al3 42.192(11) 9 1_545 ?
Co2 La1 Al3 102.804(17) 1_655 1_545 ?
Co2 La1 Al3 42.192(11) 9_655 1_545 ?
Co2 La1 Al3 102.805(17) . 1_545 ?
La1 La1 Al3 60.639(9) 9_655 1_545 ?
Al3 La1 Al3 113.206(8) 5_545 1_545 ?
Al3 La1 Al3 113.206(8) 5_445 1_545 ?
C4 Co2 Al3 121.142(16) . . ?
C4 Co2 Al3 121.142(16) . 1_455 ?
Al3 Co2 Al3 117.72(3) . 1_455 ?
C4 Co2 Co2 180.0 . 9_565 ?
Al3 Co2 Co2 58.858(16) . 9_565 ?
Al3 Co2 Co2 58.858(15) 1_455 9_565 ?
C4 Co2 La1 114.105(13) . 13 ?
Al3 Co2 La1 77.806(11) . 13 ?
Al3 Co2 La1 77.806(11) 1_455 13 ?
Co2 Co2 La1 65.895(13) 9_565 13 ?
C4 Co2 La1 114.105(13) . 5_454 ?
Al3 Co2 La1 77.806(11) . 5_454 ?
Al3 Co2 La1 77.806(11) 1_455 5_454 ?
Co2 Co2 La1 65.895(13) 9_565 5_454 ?
La1 Co2 La1 131.79(3) 13 5_454 ?
C4 Co2 La1 56.483(12) . . ?
Al3 Co2 La1 74.599(17) . . ?
Al3 Co2 La1 146.796(8) 1_455 . ?
Co2 Co2 La1 123.517(12) 9_565 . ?
La1 Co2 La1 75.058(14) 13 . ?
La1 Co2 La1 135.144(10) 5_454 . ?
C4 Co2 La1 56.483(12) . 9 ?
Al3 Co2 La1 146.795(9) . 9 ?
Al3 Co2 La1 74.599(16) 1_455 9 ?
Co2 Co2 La1 123.517(12) 9_565 9 ?
La1 Co2 La1 135.145(9) 13 9 ?
La1 Co2 La1 75.058(13) 5_454 9 ?
La1 Co2 La1 112.97(2) . 9 ?
C4 Co2 La1 56.483(12) . 1_455 ?
Al3 Co2 La1 146.795(9) . 1_455 ?
Al3 Co2 La1 74.599(16) 1_455 1_455 ?
Co2 Co2 La1 123.517(12) 9_565 1_455 ?
La1 Co2 La1 75.058(14) 13 1_455 ?
La1 Co2 La1 135.145(9) 5_454 1_455 ?
La1 Co2 La1 80.17(2) . 1_455 ?
La1 Co2 La1 63.949(19) 9 1_455 ?
C4 Co2 La1 56.483(12) . 9_655 ?
Al3 Co2 La1 74.599(16) . 9_655 ?
Al3 Co2 La1 146.795(9) 1_455 9_655 ?
Co2 Co2 La1 123.517(12) 9_565 9_655 ?
La1 Co2 La1 135.145(9) 13 9_655 ?
La1 Co2 La1 75.058(14) 5_454 9_655 ?
La1 Co2 La1 63.949(19) . 9_655 ?
La1 Co2 La1 80.17(2) 9 9_655 ?
La1 Co2 La1 112.97(2) 1_455 9_655 ?
Co2 Al3 Co2 180.0 . 9_665 ?
Co2 Al3 Co2 62.28(3) . 9_565 ?
Co2 Al3 Co2 117.72(3) 9_665 9_565 ?
Co2 Al3 Co2 117.72(3) . 1_655 ?
Co2 Al3 Co2 62.28(3) 9_665 1_655 ?
Co2 Al3 Co2 180.0 9_565 1_655 ?
Co2 Al3 La1 59.381(11) . 5_454 ?
Co2 Al3 La1 120.619(11) 9_665 5_454 ?
Co2 Al3 La1 59.381(11) 9_565 5_454 ?
Co2 Al3 La1 120.619(11) 1_655 5_454 ?
Co2 Al3 La1 120.619(11) . 13_655 ?
Co2 Al3 La1 59.381(11) 9_665 13_655 ?
Co2 Al3 La1 120.619(11) 9_565 13_655 ?
Co2 Al3 La1 59.381(11) 1_655 13_655 ?
La1 Al3 La1 180.0 5_454 13_655 ?
Co2 Al3 La1 120.619(11) . 5_554 ?
Co2 Al3 La1 59.381(11) 9_665 5_554 ?
Co2 Al3 La1 120.619(11) 9_565 5_554 ?
Co2 Al3 La1 59.381(11) 1_655 5_554 ?
La1 Al3 La1 73.04(2) 5_454 5_554 ?
La1 Al3 La1 106.96(2) 13_655 5_554 ?
Co2 Al3 La1 59.381(11) . 13 ?
Co2 Al3 La1 120.619(11) 9_665 13 ?
Co2 Al3 La1 59.381(11) 9_565 13 ?
Co2 Al3 La1 120.619(11) 1_655 13 ?
La1 Al3 La1 106.96(2) 5_454 13 ?
La1 Al3 La1 73.04(2) 13_655 13 ?
La1 Al3 La1 180.0 5_554 13 ?
Co2 Al3 La1 63.209(14) . . ?
Co2 Al3 La1 116.791(13) 9_665 . ?
Co2 Al3 La1 116.791(13) 9_565 . ?
Co2 Al3 La1 63.209(13) 1_655 . ?
La1 Al3 La1 113.206(9) 5_454 . ?
La1 Al3 La1 66.794(9) 13_655 . ?
La1 Al3 La1 113.206(9) 5_554 . ?
La1 Al3 La1 66.794(9) 13 . ?
Co2 Al3 La1 63.209(14) . 9_655 ?
Co2 Al3 La1 116.791(14) 9_665 9_655 ?
Co2 Al3 La1 116.791(14) 9_565 9_655 ?
Co2 Al3 La1 63.209(14) 1_655 9_655 ?
La1 Al3 La1 66.794(9) 5_454 9_655 ?
La1 Al3 La1 113.206(9) 13_655 9_655 ?
La1 Al3 La1 66.794(9) 5_554 9_655 ?
La1 Al3 La1 113.206(9) 13 9_655 ?
La1 Al3 La1 58.722(19) . 9_655 ?
Co2 Al3 La1 116.791(14) . 1_565 ?
Co2 Al3 La1 63.209(14) 9_665 1_565 ?
Co2 Al3 La1 63.209(14) 9_565 1_565 ?
Co2 Al3 La1 116.791(14) 1_655 1_565 ?
La1 Al3 La1 113.206(9) 5_454 1_565 ?
La1 Al3 La1 66.794(9) 13_655 1_565 ?
La1 Al3 La1 113.206(9) 5_554 1_565 ?
La1 Al3 La1 66.794(9) 13 1_565 ?
La1 Al3 La1 121.278(19) . 1_565 ?
La1 Al3 La1 180.0 9_655 1_565 ?
Co2 Al3 La1 116.791(14) . 9_665 ?
Co2 Al3 La1 63.209(14) 9_665 9_665 ?
Co2 Al3 La1 63.209(14) 9_565 9_665 ?
Co2 Al3 La1 116.791(14) 1_655 9_665 ?
La1 Al3 La1 66.794(9) 5_454 9_665 ?
La1 Al3 La1 113.206(9) 13_655 9_665 ?
La1 Al3 La1 66.794(9) 5_554 9_665 ?
La1 Al3 La1 113.206(9) 13 9_665 ?
La1 Al3 La1 180.0 . 9_665 ?
La1 Al3 La1 121.278(19) 9_655 9_665 ?
La1 Al3 La1 58.722(19) 1_565 9_665 ?
Co2 C4 Co2 180.0 9 . ?
Co2 C4 La1 90.0 9 . ?
Co2 C4 La1 90.0 . . ?
Co2 C4 La1 90.0 9 9 ?
Co2 C4 La1 90.0 . 9 ?
La1 C4 La1 180.0 . 9 ?
Co2 C4 La1 90.0 9 1_455 ?
Co2 C4 La1 90.0 . 1_455 ?
La1 C4 La1 101.14(2) . 1_455 ?
La1 C4 La1 78.86(2) 9 1_455 ?
Co2 C4 La1 90.0 9 9_655 ?
Co2 C4 La1 90.0 . 9_655 ?
La1 C4 La1 78.86(2) . 9_655 ?
La1 C4 La1 101.14(2) 9 9_655 ?
La1 C4 La1 180.0 1_455 9_655 ?

loop_
_geom_bond_atom_site_label_1
_geom_bond_atom_site_label_2
_geom_bond_distance
_geom_bond_site_symmetry_2
_geom_bond_publ_flag
La1 C4 2.7086(5) . ?
La1 C4 2.7086(5) 1_655 ?
La1 Co2 3.0952(7) 13 ?
La1 Co2 3.0952(7) 5_545 ?
La1 Co2 3.2488(6) 9 ?
La1 Co2 3.2488(6) 1_655 ?
La1 Co2 3.2488(6) 9_655 ?
La1 Co2 3.2488(6) . ?
La1 La1 3.4407(10) 9_655 ?
La1 Al3 3.5155(7) 5_545 ?
La1 Al3 3.5155(7) 5_445 ?
La1 Al3 3.5087(7) 1_545 ?
Co2 C4 1.7939(8) . ?
Co2 Al3 2.4443(6) . ?
Co2 Al3 2.4443(6) 1_455 ?
Co2 Co2 2.5282(14) 9_565 ?
